data_7203486
loop_
_publ_author_name
'Edwards, M. R.'
'Jones, William'
'Motherwell, W. D. Samuel'

_publ_section_title
;
 Cocrystal formation of 4-methyl and 4-chlorobenzamide with carboxylic
 acids: Chloro/methyl interchange and crystal structure
;
_journal_issue 7
_journal_name_full CrystEngComm
_journal_page_first 545
_journal_paper_doi 10.1039/b607423e
_journal_volume 8
_journal_year 2006
_chemical_formula_sum 'C8 H7 Cl N O3'
_chemical_formula_weight 200.60
_chemical_name_systematic
;
?
;
_space_group_IT_number 2
_symmetry_cell_setting triclinic
_symmetry_space_group_name_Hall '-P 1'
_symmetry_space_group_name_H-M 'P -1'
_atom_sites_solution_hydrogens geom
_atom_sites_solution_primary direct
_atom_sites_solution_secondary difmap
_audit_creation_method SHELXL
_cell_angle_alpha 97.660(10)
_cell_angle_beta 92.280(10)
_cell_angle_gamma 90.470(10)
_cell_formula_units_Z 2
_cell_length_a 3.7440(10)
_cell_length_b 6.0320(10)
_cell_length_c 18.631(2)
_cell_measurement_reflns_used 9712
_cell_measurement_temperature 180(2)
_cell_measurement_theta_max 27.48
_cell_measurement_theta_min 1.00
_cell_volume 416.64(14)
_computing_cell_refinement 'HKL Scalepack (Otwinowski & Minor 1997)'
_computing_data_collection 'Collect (Nonius BV, 1997-2000)'
_computing_data_reduction
;
HKL Denzo and Scalepack (Otwinowski & Minor 1997)
;
_computing_structure_refinement 'SHELXL-93 (Sheldrick, 1993)'
_computing_structure_solution teXsan
_diffrn_ambient_temperature 180(2)
_diffrn_detector_area_resol_mean 9
_diffrn_measurement_device '95mm CCD camera on \k-goniostat'
_diffrn_measurement_device_type KappaCCD
_diffrn_measurement_method CCD
_diffrn_radiation_monochromator 'horizonally mounted graphite crystal'
_diffrn_radiation_source 'fine-focus sealed tube'
_diffrn_radiation_type MoK\a
_diffrn_radiation_wavelength 0.71069
_diffrn_reflns_av_R_equivalents 0.0556
_diffrn_reflns_av_sigmaI/netI 0.0651
_diffrn_reflns_limit_h_max 4
_diffrn_reflns_limit_h_min 0
_diffrn_reflns_limit_k_max 7
_diffrn_reflns_limit_k_min -7
_diffrn_reflns_limit_l_max 23
_diffrn_reflns_limit_l_min -23
_diffrn_reflns_number 3631
_diffrn_reflns_theta_max 27.34
_diffrn_reflns_theta_min 1.10
_exptl_absorpt_coefficient_mu 0.428
_exptl_absorpt_correction_T_max 0.921
_exptl_absorpt_correction_T_min 1.069
_exptl_absorpt_correction_type multi-scan
_exptl_absorpt_process_details
;
multi-scan from symmetry-related measurements (Blessing 1995)
;
_exptl_crystal_colour colourless
_exptl_crystal_density_diffrn 1.599
_exptl_crystal_F_000 206
_exptl_crystal_size_max 0.23
_exptl_crystal_size_mid 0.05
_exptl_crystal_size_min 0.05
_refine_diff_density_max 0.245
_refine_diff_density_min -0.239
_refine_diff_density_rms 0.052
_refine_ls_extinction_method none
_refine_ls_goodness_of_fit_all 1.051
_refine_ls_goodness_of_fit_obs 1.081
_refine_ls_matrix_type full
_refine_ls_number_parameters 121
_refine_ls_number_reflns 1827
_refine_ls_number_restraints 0
_refine_ls_restrained_S_all 1.135
_refine_ls_restrained_S_obs 1.081
_refine_ls_R_factor_all 0.0590
_refine_ls_R_factor_obs 0.0440
_refine_ls_shift/esd_max 0.000
_refine_ls_shift/esd_mean 0.000
_refine_ls_structure_factor_coef Fsqd
_refine_ls_weighting_details 'w=1/[\s^2^(Fo^2^)+(0.0330P)^2^+0.1795P] where P=(Fo^2^+2Fc^2^)/3'
_refine_ls_weighting_scheme calc
_refine_ls_wR_factor_all 0.1227
_refine_ls_wR_factor_obs 0.1047
_reflns_number_observed 1491
_reflns_number_total 1832
_reflns_observed_criterion >2sigma(I)
_cod_data_source_file b607423e.txt
_cod_data_source_block wj0018
_cod_depositor_comments
;
The following automatic conversions were performed:
'_symmetry_cell_setting' value 'Triclinic' changed to 'triclinic'
according to '/home/saulius/struct/CIF-dictionaries/cif_core.dic'
dictionary named 'cif_core.dic' version 2.4.1 from
2010-06-29.

'_exptl_absorpt_correction_type' value 'multiscan' changed to
'multi-scan' according to
'/home/saulius/struct/CIF-dictionaries/cif_core.dic' dictionary named
'cif_core.dic' version 2.4.1 from 2010-06-29.

Automatic conversion script
Id: cif_fix_enum 1527 2010-12-29 10:47:43Z saulius 

The following automatic conversions were performed:

'_refine_ls_weighting_scheme' value 'calc
w=1/[\s^2^(Fo^2^)+(0.0330P)^2^+0.1795P] where P=(Fo^2^+2Fc^2^)/3' was
changed to 'calc'. New tag '_refine_ls_weighting_details' was
created. The value of the new tag was set to
'w=1/[\s^2^(Fo^2^)+(0.0330P)^2^+0.1795P] where P=(Fo^2^+2Fc^2^)/3'.

Automatic conversion script
Id: cif_fix_values 3143 2015-03-26 13:38:13Z robertas 
;
_cod_original_sg_symbol_H-M P-1
_cod_database_code 7203486

loop_
_symmetry_equiv_pos_as_xyz
'x, y, z'
'-x, -y, -z'

loop_
_atom_site_aniso_label
_atom_site_aniso_U_11
_atom_site_aniso_U_22
_atom_site_aniso_U_33
_atom_site_aniso_U_23
_atom_site_aniso_U_13
_atom_site_aniso_U_12
Cl1 0.0532(4) 0.0559(4) 0.0496(4) 0.0244(3) -0.0012(3) 0.0093(3)
N1 0.0571(11) 0.0390(10) 0.0287(9) 0.0016(8) 0.0027(8) 0.0102(9)
O1 0.0554(9) 0.0419(8) 0.0263(7) 0.0044(6) 0.0049(6) 0.0136(7)
C1 0.0258(9) 0.0277(9) 0.0316(10) 0.0028(8) 0.0031(7) -0.0022(7)
O2 0.0660(10) 0.0464(9) 0.0304(8) 0.0039(7) 0.0061(7) 0.0215(8)
O3 0.0475(8) 0.0341(8) 0.0311(8) 0.0044(6) 0.0023(6) 0.0083(6)
C2 0.0342(10) 0.0304(10) 0.0369(11) 0.0007(8) 0.0044(8) 0.0000(8)
C3 0.0324(10) 0.0286(10) 0.0512(13) 0.0080(9) 0.0043(9) 0.0014(8)
C4 0.0285(9) 0.0370(11) 0.0404(12) 0.0129(9) 0.0006(8) -0.0009(8)
C5 0.0359(10) 0.0359(10) 0.0335(11) 0.0043(9) 0.0015(8) 0.0015(8)
C6 0.0308(9) 0.0291(10) 0.0342(11) 0.0037(8) 0.0025(8) 0.0003(7)
C7 0.0300(9) 0.0290(10) 0.0338(10) 0.0018(8) 0.0029(8) -0.0023(8)
C8 0.0367(10) 0.0344(10) 0.0308(11) 0.0031(8) 0.0040(8) 0.0009(8)

loop_
_atom_site_label
_atom_site_type_symbol
_atom_site_fract_x
_atom_site_fract_y
_atom_site_fract_z
_atom_site_U_iso_or_equiv
_atom_site_thermal_displace_type
_atom_site_occupancy
_atom_site_calc_flag
_atom_site_refinement_flags
_atom_site_disorder_group
Cl1 Cl 0.6343(2) 0.30966(10) 0.05292(3) 0.0513(2) Uani 1 d . .
N1 N 1.0033(5) -0.0071(3) 0.38115(9) 0.0418(5) Uani 1 d . .
H1A H 1.0700(5) -0.0671(3) 0.41999(9) 0.050 Uiso 1 calc R .
H1B H 0.8875(5) 0.1201(3) 0.38562(9) 0.050 Uiso 1 calc R .
O1 O 1.4851(4) -0.4967(2) 0.40646(8) 0.0411(4) Uani 1 d . .
H1 H 1.3723(62) -0.3985(42) 0.3737(14) 0.049 Uiso 1 d . .
C1 C 0.9643(5) -0.0011(3) 0.25167(10) 0.0284(4) Uani 1 d . .
O2 O 1.2420(4) -0.2646(3) 0.49425(8) 0.0475(4) Uani 1 d . .
O3 O 1.2414(4) -0.2889(2) 0.30818(7) 0.0375(4) Uani 1 d . .
C2 C 0.8162(5) 0.2118(3) 0.25769(11) 0.0341(4) Uani 1 d . .
H2 H 0.7853(5) 0.2923(3) 0.30439(11) 0.041 Uiso 1 calc R .
C3 C 0.7139(5) 0.3072(3) 0.19693(12) 0.0371(5) Uani 1 d . .
H3 H 0.6122(5) 0.4519(3) 0.20144(12) 0.044 Uiso 1 calc R .
C4 C 0.7618(5) 0.1888(3) 0.12957(11) 0.0346(5) Uani 1 d . .
C5 C 0.9078(5) -0.0230(3) 0.12129(11) 0.0351(5) Uani 1 d . .
H5 H 0.9380(5) -0.1022(3) 0.07438(11) 0.042 Uiso 1 calc R .
C6 C 1.0088(5) -0.1172(3) 0.18289(11) 0.0314(4) Uani 1 d . .
H6 H 1.1094(5) -0.2622(3) 0.17811(11) 0.038 Uiso 1 calc R .
C7 C 1.0765(5) -0.1072(3) 0.31649(11) 0.0311(4) Uani 1 d . .
C8 C 1.4178(5) -0.4264(3) 0.47318(11) 0.0340(4) Uani 1 d . .

loop_
_atom_type_symbol
_atom_type_description
_atom_type_scat_dispersion_real
_atom_type_scat_dispersion_imag
_atom_type_scat_source
C C 0.0033 0.0016 'International Tables Vol C Tables 4.2.6.8 and 6.1.1.4'
H H 0.0000 0.0000 'International Tables Vol C Tables 4.2.6.8 and 6.1.1.4'
O O 0.0106 0.0060 'International Tables Vol C Tables 4.2.6.8 and 6.1.1.4'
N N 0.0061 0.0033 'International Tables Vol C Tables 4.2.6.8 and 6.1.1.4'
Cl Cl 0.1484 0.1585 'International Tables Vol C Tables 4.2.6.8 and 6.1.1.4'

loop_
_geom_angle_atom_site_label_1
_geom_angle_atom_site_label_2
_geom_angle_atom_site_label_3
_geom_angle
_geom_angle_site_symmetry_1
_geom_angle_site_symmetry_3
_geom_angle_publ_flag
C7 N1 H1A 120.00(11) . . ?
C7 N1 H1B 120.00(11) . . ?
H1A N1 H1B 120.0 . . ?
C8 O1 H1 110.4(14) . . ?
C6 C1 C2 118.9(2) . . ?
C6 C1 C7 119.1(2) . . ?
C2 C1 C7 122.0(2) . . ?
C3 C2 C1 121.1(2) . . ?
C3 C2 H2 119.46(12) . . ?
C1 C2 H2 119.46(12) . . ?
C4 C3 C2 118.8(2) . . ?
C4 C3 H3 120.60(11) . . ?
C2 C3 H3 120.60(12) . . ?
C3 C4 C5 121.9(2) . . ?
C3 C4 Cl1 118.8(2) . . ?
C5 C4 Cl1 119.3(2) . . ?
C4 C5 C6 118.7(2) . . ?
C4 C5 H5 120.65(12) . . ?
C6 C5 H5 120.65(11) . . ?
C5 C6 C1 120.6(2) . . ?
C5 C6 H6 119.68(11) . . ?
C1 C6 H6 119.68(11) . . ?
O3 C7 N1 121.6(2) . . ?
O3 C7 C1 119.4(2) . . ?
N1 C7 C1 119.0(2) . . ?
O2 C8 O1 126.1(2) . . ?
O2 C8 C8 120.9(2) . 2_846 ?
O1 C8 C8 113.0(2) . 2_846 ?

loop_
_geom_bond_atom_site_label_1
_geom_bond_atom_site_label_2
_geom_bond_distance
_geom_bond_site_symmetry_2
_geom_bond_publ_flag
Cl1 C4 1.740(2) . ?
N1 C7 1.314(2) . ?
N1 H1A 0.88 . ?
N1 H1B 0.88 . ?
O1 C8 1.294(2) . ?
O1 H1 0.99(3) . ?
C1 C6 1.393(3) . ?
C1 C2 1.395(3) . ?
C1 C7 1.488(3) . ?
O2 C8 1.212(2) . ?
O3 C7 1.257(2) . ?
C2 C3 1.379(3) . ?
C2 H2 0.95 . ?
C3 C4 1.378(3) . ?
C3 H3 0.95 . ?
C4 C5 1.386(3) . ?
C5 C6 1.388(3) . ?
C5 H5 0.95 . ?
C6 H6 0.95 . ?
C8 C8 1.537(4) 2_846 ?

loop_
_geom_torsion_atom_site_label_1
_geom_torsion_atom_site_label_2
_geom_torsion_atom_site_label_3
_geom_torsion_atom_site_label_4
_geom_torsion
_geom_torsion_site_symmetry_1
_geom_torsion_site_symmetry_2
_geom_torsion_site_symmetry_3
_geom_torsion_site_symmetry_4
_geom_torsion_publ_flag
C6 C1 C2 C3 0.1(3) . . . . ?
C7 C1 C2 C3 180.0(2) . . . . ?
C1 C2 C3 C4 -0.3(3) . . . . ?
C2 C3 C4 C5 0.3(3) . . . . ?
C2 C3 C4 Cl1 -179.75(15) . . . . ?
C3 C4 C5 C6 -0.2(3) . . . . ?
Cl1 C4 C5 C6 179.88(14) . . . . ?
C4 C5 C6 C1 0.0(3) . . . . ?
C2 C1 C6 C5 0.0(3) . . . . ?
C7 C1 C6 C5 -179.9(2) . . . . ?
C6 C1 C7 O3 7.1(3) . . . . ?
C2 C1 C7 O3 -172.8(2) . . . . ?
C6 C1 C7 N1 -173.6(2) . . . . ?
C2 C1 C7 N1 6.6(3) . . . . ?
